data_7239363
loop_
_publ_author_name
'Antonov, Liudmil'
'Deneva, Vera'
'Kurteva, Vanya'
'Nedeltcheva, Daniela'
'Crochet, Aurelien'
'Fromm, Katharina M.'

_publ_section_title
;
 Controlled tautomerism -- switching caused by an
 &#x201C;underground&#x201D; anionic effect
;
_journal_issue 47
_journal_name_full 'RSC Advances'
_journal_page_first 25410
_journal_paper_doi 10.1039/c3ra45326j
_journal_volume 3
_journal_year 2013
_chemical_formula_moiety 'C23 H23 N4 O, Cl O4'
_chemical_formula_sum 'C23 H23 Cl N4 O5'
_chemical_formula_weight 470.90
_chemical_name_common '1-cyanophenylazo-4-naphthol-piperidinium perchlorate'
_chemical_name_systematic
;1-((4-(2-(4-cyanophenyl)hydrazono)-1-oxo-1,
4-dihydronaphthalen-2-yl)methyl)piperidin-1-ium perchlorate
;
_space_group_IT_number 14
_space_group_name_Hall '-P 2ybc'
_space_group_name_H-M_alt 'P 1 21/c 1'
_symmetry_cell_setting monoclinic
_symmetry_Int_Tables_number 14
_symmetry_space_group_name_Hall '-P 2ybc'
_symmetry_space_group_name_H-M 'P 1 21/c 1'
_atom_sites_solution_hydrogens geom
_atom_sites_solution_primary direct
_atom_sites_solution_secondary difmap
_audit_creation_method SHELXL-97
_cell_angle_alpha 90.00
_cell_angle_beta 108.592(4)
_cell_angle_gamma 90.00
_cell_formula_units_Z 4
_cell_length_a 15.6608(9)
_cell_length_b 12.6110(5)
_cell_length_c 11.6097(7)
_cell_measurement_reflns_used 23270
_cell_measurement_temperature 200(2)
_cell_measurement_theta_max 26.07
_cell_measurement_theta_min 1.37
_cell_volume 2173.2(2)
_computing_cell_refinement X-Area
_computing_data_collection 'X-Area (Stoe & Cie, 2009)'
_computing_data_reduction 'X-RED32(Stoe & Cie, 2009)'
_computing_structure_refinement 'SHELXL-97 (Sheldrick, 2008)'
_computing_structure_solution 'SHELXS-97 (Sheldrick, 2008)'
_diffrn_ambient_temperature 200(2)
_diffrn_detector_area_resol_mean 6.67
_diffrn_measured_fraction_theta_full 1.000
_diffrn_measured_fraction_theta_max 1.000
_diffrn_measurement_device_type 'STOE IPDS 2'
_diffrn_measurement_method 'rotation method'
_diffrn_radiation_monochromator graphite
_diffrn_radiation_probe x-ray
_diffrn_radiation_type MoK\a
_diffrn_radiation_wavelength 0.71073
_diffrn_reflns_av_R_equivalents 0.0831
_diffrn_reflns_av_sigmaI/netI 0.0345
_diffrn_reflns_limit_h_max 18
_diffrn_reflns_limit_h_min -18
_diffrn_reflns_limit_k_max 14
_diffrn_reflns_limit_k_min -14
_diffrn_reflns_limit_l_max 13
_diffrn_reflns_limit_l_min -13
_diffrn_reflns_number 41433
_diffrn_reflns_theta_full 25.00
_diffrn_reflns_theta_max 25.00
_diffrn_reflns_theta_min 1.37
_diffrn_source 'fine-focus sealed tube'
_exptl_absorpt_coefficient_mu 0.220
_exptl_absorpt_correction_type none
_exptl_crystal_colour red-orange
_exptl_crystal_density_diffrn 1.439
_exptl_crystal_density_method 'not measured'
_exptl_crystal_description rectangle
_exptl_crystal_F_000 984
_exptl_crystal_recrystallization_method 'ethanol, cyclohexane'
_exptl_crystal_size_max 0.660
_exptl_crystal_size_mid 0.290
_exptl_crystal_size_min 0.040
_refine_diff_density_max 0.333
_refine_diff_density_min -0.287
_refine_diff_density_rms 0.038
_refine_ls_extinction_method none
_refine_ls_goodness_of_fit_ref 0.971
_refine_ls_hydrogen_treatment mixed
_refine_ls_matrix_type full
_refine_ls_number_parameters 305
_refine_ls_number_reflns 3826
_refine_ls_number_restraints 0
_refine_ls_restrained_S_all 0.971
_refine_ls_R_factor_all 0.0588
_refine_ls_R_factor_gt 0.0368
_refine_ls_shift/su_max 0.001
_refine_ls_shift/su_mean 0.000
_refine_ls_structure_factor_coef Fsqd
_refine_ls_weighting_details 'calc w=1/[\s^2^(Fo^2^)+(0.0622P)^2^+0.0000P] where P=(Fo^2^+2Fc^2^)/3'
_refine_ls_weighting_scheme calc
_refine_ls_wR_factor_gt 0.0930
_refine_ls_wR_factor_ref 0.0990
_reflns_number_gt 2701
_reflns_number_total 3826
_reflns_threshold_expression >2\s(I)
_cod_data_source_file c3ra45326j.txt
_cod_data_source_block CNpipH_ClO4
_cod_original_sg_symbol_H-M 'P 21/c'
_cod_database_code 7239363

loop_
_symmetry_equiv_pos_as_xyz
'x, y, z'
'-x, y+1/2, -z+1/2'
'-x, -y, -z'
'x, -y-1/2, z-1/2'

loop_
_atom_site_label
_atom_site_type_symbol
_atom_site_fract_x
_atom_site_fract_y
_atom_site_fract_z
_atom_site_U_iso_or_equiv
_atom_site_adp_type
_atom_site_occupancy
_atom_site_symmetry_multiplicity
_atom_site_calc_flag
_atom_site_refinement_flags
O1 O -0.33244(9) -0.64880(12) 0.63637(13) 0.0528(4) Uani 1 1 d .
N1 N -0.01006(12) -0.63020(13) 0.42699(16) 0.0412(4) Uani 1 1 d .
N2 N -0.01681(10) -0.62875(12) 0.53805(14) 0.0392(4) Uani 1 1 d .
N3 N 0.39910(15) -0.7253(2) 0.3760(3) 0.0858(8) Uani 1 1 d .
N4 N -0.39318(11) -0.60479(13) 0.31575(14) 0.0392(4) Uani 1 1 d .
C1 C 0.07496(13) -0.64222(14) 0.41521(18) 0.0384(4) Uani 1 1 d .
C6 C 0.08349(14) -0.64609(16) 0.29934(19) 0.0455(5) Uani 1 1 d .
H6 H 0.0333 -0.6364 0.2309 0.055 Uiso 1 1 calc R
C5 C 0.16691(15) -0.66444(17) 0.2871(2) 0.0512(5) Uani 1 1 d .
H5 H 0.1730 -0.6667 0.2101 0.061 Uiso 1 1 calc R
C4 C 0.24185(14) -0.67952(17) 0.3888(2) 0.0499(5) Uani 1 1 d .
C3 C 0.23304(14) -0.67257(18) 0.5042(2) 0.0532(5) Uani 1 1 d .
H3 H 0.2833 -0.6811 0.5727 0.064 Uiso 1 1 calc R
C2 C 0.15013(14) -0.65317(17) 0.51713(19) 0.0469(5) Uani 1 1 d .
H2 H 0.1446 -0.6474 0.5943 0.056 Uiso 1 1 calc R
C8 C -0.09541(12) -0.63384(14) 0.55602(17) 0.0374(4) Uani 1 1 d .
C17 C -0.09308(13) -0.62473(14) 0.68299(17) 0.0375(4) Uani 1 1 d .
C16 C -0.01231(13) -0.61343(14) 0.77790(18) 0.0416(4) Uani 1 1 d .
H16 H 0.0420 -0.6115 0.7613 0.050 Uiso 1 1 calc R
C15 C -0.01250(15) -0.60514(16) 0.89610(19) 0.0472(5) Uani 1 1 d .
H15 H 0.0419 -0.6010 0.9590 0.057 Uiso 1 1 calc R
C14 C -0.09279(15) -0.60287(16) 0.92236(19) 0.0491(5) Uani 1 1 d .
H14 H -0.0924 -0.5948 1.0022 0.059 Uiso 1 1 calc R
C13 C -0.17282(14) -0.61252(15) 0.83013(18) 0.0452(5) Uani 1 1 d .
H13 H -0.2267 -0.6098 0.8476 0.054 Uiso 1 1 calc R
C12 C -0.17437(13) -0.62640(14) 0.70984(17) 0.0385(4) Uani 1 1 d .
C11 C -0.26070(13) -0.64459(15) 0.61379(18) 0.0411(4) Uani 1 1 d .
C10 C -0.25867(12) -0.66066(14) 0.48895(17) 0.0378(4) Uani 1 1 d .
C9 C -0.18030(12) -0.65249(14) 0.46408(17) 0.0381(4) Uani 1 1 d .
H9 H -0.1815 -0.6593 0.3838 0.046 Uiso 1 1 calc R
C7 C 0.32880(16) -0.70500(19) 0.3795(2) 0.0634(6) Uani 1 1 d .
C18 C -0.34345(13) -0.69408(15) 0.39270(18) 0.0414(4) Uani 1 1 d .
H18B H -0.3285 -0.7462 0.3407 0.050 Uiso 1 1 calc R
H18A H -0.3828 -0.7280 0.4313 0.050 Uiso 1 1 calc R
C23 C -0.42788(14) -0.52614(16) 0.38672(19) 0.0464(5) Uani 1 1 d .
H23B H -0.3777 -0.4969 0.4514 0.056 Uiso 1 1 calc R
H23A H -0.4676 -0.5618 0.4236 0.056 Uiso 1 1 calc R
C22 C -0.47829(16) -0.43771(18) 0.3067(2) 0.0594(6) Uani 1 1 d .
H22B H -0.4371 -0.3978 0.2761 0.071 Uiso 1 1 calc R
H22A H -0.5023 -0.3899 0.3542 0.071 Uiso 1 1 calc R
C21 C -0.55481(17) -0.4802(2) 0.2006(2) 0.0665(7) Uani 1 1 d .
H21B H -0.5838 -0.4223 0.1476 0.080 Uiso 1 1 calc R
H21A H -0.5993 -0.5140 0.2304 0.080 Uiso 1 1 calc R
C20 C -0.51808(17) -0.5599(2) 0.1304(2) 0.0635(6) Uani 1 1 d .
H20A H -0.5676 -0.5894 0.0650 0.076 Uiso 1 1 calc R
H20B H -0.4780 -0.5240 0.0945 0.076 Uiso 1 1 calc R
C19 C -0.46804(13) -0.64805(17) 0.21031(18) 0.0479(5) Uani 1 1 d .
H19B H -0.4433 -0.6955 0.1634 0.057 Uiso 1 1 calc R
H19A H -0.5093 -0.6884 0.2403 0.057 Uiso 1 1 calc R
Cl1 Cl -0.23706(3) -0.53155(4) 0.14051(4) 0.04507(15) Uani 1 1 d .
O2 O -0.26267(12) -0.48143(14) 0.23548(15) 0.0701(5) Uani 1 1 d .
O3 O -0.15277(11) -0.58563(17) 0.19088(15) 0.0764(6) Uani 1 1 d .
O4 O -0.30341(13) -0.60772(16) 0.0860(2) 0.0925(7) Uani 1 1 d .
O5 O -0.23048(14) -0.45749(16) 0.05383(17) 0.0845(6) Uani 1 1 d .
H1 H -0.0562(17) -0.6243(19) 0.362(2) 0.062(7) Uiso 1 1 d .
H4 H -0.3555(17) -0.570(2) 0.287(2) 0.075 Uiso 1 1 d .

loop_
_atom_site_aniso_label
_atom_site_aniso_U_11
_atom_site_aniso_U_22
_atom_site_aniso_U_33
_atom_site_aniso_U_23
_atom_site_aniso_U_13
_atom_site_aniso_U_12
O1 0.0486(8) 0.0643(10) 0.0555(9) -0.0024(7) 0.0308(7) -0.0039(7)
N1 0.0424(9) 0.0437(10) 0.0435(10) 0.0002(8) 0.0221(8) -0.0001(8)
N2 0.0437(9) 0.0361(9) 0.0444(9) -0.0014(7) 0.0236(7) 0.0001(7)
N3 0.0709(14) 0.0901(17) 0.122(2) 0.0064(15) 0.0675(15) 0.0014(13)
N4 0.0406(9) 0.0417(9) 0.0409(9) -0.0008(7) 0.0209(7) -0.0027(7)
C1 0.0438(10) 0.0305(10) 0.0478(11) -0.0019(8) 0.0245(9) -0.0044(8)
C6 0.0550(12) 0.0415(11) 0.0469(11) -0.0015(9) 0.0261(10) -0.0035(9)
C5 0.0668(14) 0.0456(12) 0.0565(13) -0.0065(10) 0.0411(12) -0.0083(10)
C4 0.0506(12) 0.0442(12) 0.0686(15) -0.0028(10) 0.0384(12) -0.0077(10)
C3 0.0439(11) 0.0601(14) 0.0610(14) 0.0015(11) 0.0241(10) -0.0048(10)
C2 0.0468(11) 0.0574(13) 0.0445(11) -0.0009(9) 0.0260(9) -0.0054(9)
C8 0.0431(10) 0.0314(10) 0.0439(11) -0.0016(8) 0.0226(9) 0.0003(8)
C17 0.0474(11) 0.0271(9) 0.0448(10) -0.0007(8) 0.0244(9) -0.0007(8)
C16 0.0452(11) 0.0349(10) 0.0482(11) -0.0020(8) 0.0199(9) 0.0004(8)
C15 0.0569(13) 0.0402(11) 0.0454(11) -0.0031(9) 0.0173(10) -0.0013(9)
C14 0.0687(14) 0.0441(11) 0.0404(11) -0.0044(9) 0.0257(11) -0.0086(10)
C13 0.0596(13) 0.0370(11) 0.0506(12) -0.0038(9) 0.0340(11) -0.0061(9)
C12 0.0464(11) 0.0309(10) 0.0449(10) -0.0013(8) 0.0240(9) -0.0038(8)
C11 0.0472(11) 0.0353(10) 0.0501(11) 0.0005(9) 0.0285(9) 0.0006(8)
C10 0.0426(10) 0.0304(10) 0.0462(11) 0.0003(8) 0.0224(9) 0.0020(8)
C9 0.0457(11) 0.0329(10) 0.0418(10) -0.0010(8) 0.0224(9) 0.0025(8)
C7 0.0629(15) 0.0590(15) 0.0862(18) 0.0005(13) 0.0489(14) -0.0063(12)
C18 0.0431(10) 0.0364(10) 0.0499(11) -0.0018(9) 0.0222(9) 0.0005(9)
C23 0.0534(12) 0.0436(11) 0.0477(11) -0.0019(9) 0.0241(9) 0.0064(10)
C22 0.0643(14) 0.0473(13) 0.0706(15) 0.0042(11) 0.0274(12) 0.0100(11)
C21 0.0626(15) 0.0648(16) 0.0690(15) 0.0130(13) 0.0167(13) 0.0176(12)
C20 0.0626(14) 0.0774(17) 0.0473(13) 0.0064(12) 0.0131(11) -0.0002(13)
C19 0.0455(11) 0.0575(13) 0.0449(11) -0.0058(10) 0.0204(9) -0.0023(10)
Cl1 0.0461(3) 0.0515(3) 0.0420(3) -0.0002(2) 0.0203(2) -0.0034(2)
O2 0.0881(12) 0.0752(12) 0.0622(10) -0.0150(9) 0.0455(9) -0.0056(9)
O3 0.0500(9) 0.1253(16) 0.0587(10) 0.0226(10) 0.0243(8) 0.0220(10)
O4 0.0694(12) 0.0783(13) 0.1260(18) -0.0400(12) 0.0260(11) -0.0230(10)
O5 0.1127(15) 0.0827(13) 0.0805(13) 0.0313(10) 0.0623(12) 0.0188(11)

loop_
_atom_type_symbol
_atom_type_description
_atom_type_scat_dispersion_real
_atom_type_scat_dispersion_imag
_atom_type_scat_source
C C 0.0033 0.0016 'International Tables Vol C Tables 4.2.6.8 and 6.1.1.4'
H H 0.0000 0.0000 'International Tables Vol C Tables 4.2.6.8 and 6.1.1.4'
Cl Cl 0.1484 0.1585 'International Tables Vol C Tables 4.2.6.8 and 6.1.1.4'
N N 0.0061 0.0033 'International Tables Vol C Tables 4.2.6.8 and 6.1.1.4'
O O 0.0106 0.0060 'International Tables Vol C Tables 4.2.6.8 and 6.1.1.4'

loop_
_geom_angle_atom_site_label_1
_geom_angle_atom_site_label_2
_geom_angle_atom_site_label_3
_geom_angle
N2 N1 C1 118.22(17)
N2 N1 H1 123.2(16)
C1 N1 H1 118.6(16)
C8 N2 N1 121.50(17)
C18 N4 C23 112.45(15)
C18 N4 C19 109.66(15)
C23 N4 C19 111.29(15)
C18 N4 H4 108.5(17)
C23 N4 H4 106.3(17)
C19 N4 H4 108.5(17)
C2 C1 N1 120.47(17)
C2 C1 C6 120.27(18)
N1 C1 C6 119.23(19)
C5 C6 C1 119.4(2)
C5 C6 H6 120.3
C1 C6 H6 120.3
C6 C5 C4 120.6(2)
C6 C5 H5 119.7
C4 C5 H5 119.7
C5 C4 C3 119.57(19)
C5 C4 C7 122.2(2)
C3 C4 C7 118.2(2)
C2 C3 C4 120.2(2)
C2 C3 H3 119.9
C4 C3 H3 119.9
C3 C2 C1 119.96(19)
C3 C2 H2 120.0
C1 C2 H2 120.0
N2 C8 C9 125.65(17)
N2 C8 C17 115.54(17)
C9 C8 C17 118.73(16)
C16 C17 C12 118.96(18)
C16 C17 C8 121.83(17)
C12 C17 C8 119.21(17)
C15 C16 C17 120.36(18)
C15 C16 H16 119.8
C17 C16 H16 119.8
C16 C15 C14 120.7(2)
C16 C15 H15 119.6
C14 C15 H15 119.6
C13 C14 C15 119.64(19)
C13 C14 H14 120.2
C15 C14 H14 120.2
C14 C13 C12 120.76(19)
C14 C13 H13 119.6
C12 C13 H13 119.6
C13 C12 C17 119.41(18)
C13 C12 C11 119.68(17)
C17 C12 C11 120.90(17)
O1 C11 C12 121.67(18)
O1 C11 C10 120.64(18)
C12 C11 C10 117.66(16)
C9 C10 C11 120.36(18)
C9 C10 C18 120.76(17)
C11 C10 C18 118.72(16)
C10 C9 C8 122.89(17)
C10 C9 H9 118.6
C8 C9 H9 118.6
N3 C7 C4 177.8(3)
N4 C18 C10 113.79(16)
N4 C18 H18B 108.8
C10 C18 H18B 108.8
N4 C18 H18A 108.8
C10 C18 H18A 108.8
H18B C18 H18A 107.7
N4 C23 C22 111.24(17)
N4 C23 H23B 109.4
C22 C23 H23B 109.4
N4 C23 H23A 109.4
C22 C23 H23A 109.4
H23B C23 H23A 108.0
C23 C22 C21 111.27(19)
C23 C22 H22B 109.4
C21 C22 H22B 109.4
C23 C22 H22A 109.4
C21 C22 H22A 109.4
H22B C22 H22A 108.0
C22 C21 C20 109.5(2)
C22 C21 H21B 109.8
C20 C21 H21B 109.8
C22 C21 H21A 109.8
C20 C21 H21A 109.8
H21B C21 H21A 108.2
C19 C20 C21 111.81(19)
C19 C20 H20A 109.3
C21 C20 H20A 109.3
C19 C20 H20B 109.3
C21 C20 H20B 109.3
H20A C20 H20B 107.9
C20 C19 N4 110.68(18)
C20 C19 H19B 109.5
N4 C19 H19B 109.5
C20 C19 H19A 109.5
N4 C19 H19A 109.5
H19B C19 H19A 108.1
O5 Cl1 O4 110.15(15)
O5 Cl1 O3 109.95(11)
O4 Cl1 O3 108.07(13)
O5 Cl1 O2 111.16(12)
O4 Cl1 O2 107.40(12)
O3 Cl1 O2 110.04(11)

loop_
_geom_bond_atom_site_label_1
_geom_bond_atom_site_label_2
_geom_bond_distance
O1 C11 1.234(2)
N1 N2 1.327(2)
N1 C1 1.389(2)
N1 H1 0.87(3)
N2 C8 1.314(2)
N3 C7 1.143(3)
N4 C18 1.493(2)
N4 C23 1.498(2)
N4 C19 1.502(3)
N4 H4 0.88(3)
C1 C2 1.384(3)
C1 C6 1.394(3)
C6 C5 1.378(3)
C6 H6 0.9300
C5 C4 1.387(3)
C5 H5 0.9300
C4 C3 1.393(3)
C4 C7 1.436(3)
C3 C2 1.376(3)
C3 H3 0.9300
C2 H2 0.9300
C8 C9 1.434(3)
C8 C17 1.467(3)
C17 C16 1.395(3)
C17 C12 1.404(3)
C16 C15 1.377(3)
C16 H16 0.9300
C15 C14 1.385(3)
C15 H15 0.9300
C14 C13 1.370(3)
C14 H14 0.9300
C13 C12 1.400(3)
C13 H13 0.9300
C12 C11 1.471(3)
C11 C10 1.474(3)
C10 C9 1.351(3)
C10 C18 1.498(3)
C9 H9 0.9300
C18 H18B 0.9700
C18 H18A 0.9700
C23 C22 1.504(3)
C23 H23B 0.9700
C23 H23A 0.9700
C22 C21 1.516(3)
C22 H22B 0.9700
C22 H22A 0.9700
C21 C20 1.518(4)
C21 H21B 0.9700
C21 H21A 0.9700
C20 C19 1.499(3)
C20 H20A 0.9700
C20 H20B 0.9700
C19 H19B 0.9700
C19 H19A 0.9700
Cl1 O5 1.4006(17)
Cl1 O4 1.4085(18)
Cl1 O3 1.4343(17)
Cl1 O2 1.4346(16)

loop_
_geom_hbond_atom_site_label_D
_geom_hbond_atom_site_label_H
_geom_hbond_atom_site_label_A
_geom_hbond_distance_DH
_geom_hbond_distance_HA
_geom_hbond_distance_DA
_geom_hbond_angle_DHA
N1 H1 O3 0.87(3) 2.13(3) 2.986(2) 168(2)
N4 H4 O2 0.88(3) 2.07(3) 2.946(2) 175(2)

loop_
_geom_torsion_atom_site_label_1
_geom_torsion_atom_site_label_2
_geom_torsion_atom_site_label_3
_geom_torsion_atom_site_label_4
_geom_torsion
C1 N1 N2 C8 -169.55(17)
N2 N1 C1 C2 0.5(3)
N2 N1 C1 C6 178.73(16)
C2 C1 C6 C5 2.2(3)
N1 C1 C6 C5 -176.08(18)
C1 C6 C5 C4 0.3(3)
C6 C5 C4 C3 -2.1(3)
C6 C5 C4 C7 176.3(2)
C5 C4 C3 C2 1.4(3)
C7 C4 C3 C2 -177.0(2)
C4 C3 C2 C1 1.0(3)
N1 C1 C2 C3 175.37(19)
C6 C1 C2 C3 -2.8(3)
N1 N2 C8 C9 7.0(3)
N1 N2 C8 C17 -176.32(15)
N2 C8 C17 C16 -1.1(3)
C9 C8 C17 C16 175.81(17)
N2 C8 C17 C12 178.24(17)
C9 C8 C17 C12 -4.8(3)
C12 C17 C16 C15 0.7(3)
C8 C17 C16 C15 -179.97(18)
C17 C16 C15 C14 -3.0(3)
C16 C15 C14 C13 2.2(3)
C15 C14 C13 C12 1.0(3)
C14 C13 C12 C17 -3.4(3)
C14 C13 C12 C11 175.41(18)
C16 C17 C12 C13 2.5(3)
C8 C17 C12 C13 -176.89(16)
C16 C17 C12 C11 -176.28(17)
C8 C17 C12 C11 4.3(3)
C13 C12 C11 O1 -0.5(3)
C17 C12 C11 O1 178.24(18)
C13 C12 C11 C10 -178.92(17)
C17 C12 C11 C10 -0.1(3)
O1 C11 C10 C9 177.81(18)
C12 C11 C10 C9 -3.8(3)
O1 C11 C10 C18 -6.7(3)
C12 C11 C10 C18 171.67(16)
C11 C10 C9 C8 3.4(3)
C18 C10 C9 C8 -171.99(17)
N2 C8 C9 C10 177.54(18)
C17 C8 C9 C10 0.9(3)
C5 C4 C7 N3 179(100)
C3 C4 C7 N3 -3(7)
C23 N4 C18 C10 -64.8(2)
C19 N4 C18 C10 170.81(15)
C9 C10 C18 N4 -85.9(2)
C11 C10 C18 N4 98.61(19)
C18 N4 C23 C22 -179.52(17)
C19 N4 C23 C22 -56.0(2)
N4 C23 C22 C21 56.4(3)
C23 C22 C21 C20 -55.8(3)
C22 C21 C20 C19 56.2(3)
C21 C20 C19 N4 -56.6(3)
C18 N4 C19 C20 -179.05(17)
C23 N4 C19 C20 55.9(2)
